data_4002456
loop_
_publ_author_name
'Branford, W.'
'Green, M.A.'
'Neumann, D.A.'

_publ_section_title
;
 Structure and ferromagnetism in Mn(4+) spinels: A M0.5 Mn1.5 O4 (A = Li,
 Cu; M = Ni, Mg)
;
_journal_name_full 'Chemistry of Materials (1,1989-)'
_journal_page_first 1649
_journal_page_last 1656
_journal_volume 14
_journal_year 2002
_chemical_formula_sum 'Li2 Mg1.001 Mn2.999 O8'
_chemical_name_systematic 'Li2 (Mg0.959 Mn0.041) (Mn0.986 Mg0.014)3 O8'
_space_group_IT_number 212
_symmetry_space_group_name_Hall 'P 4acd 2ab 3'
_symmetry_space_group_name_H-M 'P 43 3 2'
_cell_angle_alpha 90
_cell_angle_beta 90
_cell_angle_gamma 90
_cell_formula_units_Z 4
_cell_length_a 8.18722
_cell_length_b 8.18722
_cell_length_c 8.18722
_cell_volume 548.794
_citation_journal_id_ASTM CMATEX
_cod_data_source_file Branford_CMATEX_2002_230.cif
_cod_data_source_block Li2Mg1.001Mn2.999O8
_cod_original_cell_volume 548.7939
_cod_database_code 4002456

loop_
_symmetry_equiv_pos_as_xyz
x,y,z
-y+3/4,x+1/4,z+3/4
-x+1/2,-y,z+1/2
y+3/4,-x+3/4,z+1/4
x+1/2,-y+1/2,-z
y+1/4,x+3/4,-z+3/4
-x,y+1/2,-z+1/2
-y+1/4,-x+1/4,-z+1/4
z,x,y
-x+3/4,z+1/4,y+3/4
-z+1/2,-x,y+1/2
x+3/4,-z+3/4,y+1/4
z+1/2,-x+1/2,-y
x+1/4,z+3/4,-y+3/4
-z,x+1/2,-y+1/2
-x+1/4,-z+1/4,-y+1/4
y,z,x
y+1/2,-z+1/2,-x
z+1/4,y+3/4,-x+3/4
-y,z+1/2,-x+1/2
-z+1/4,-y+1/4,-x+1/4
-y+1/2,-z,x+1/2
z+3/4,-y+3/4,x+1/4
-z+3/4,y+1/4,x+3/4

loop_
_atom_site_label
_atom_site_type_symbol
_atom_site_fract_x
_atom_site_fract_y
_atom_site_fract_z
_atom_site_occupancy
_atom_site_U_iso_or_equiv
Mg1 Mg+2 0.625 0.625 0.625 0.959 0.0
Mn2 Mn+4 0.125 0.3796 0.8704 0.986 0.0
O2 O-2 0.1512 0.8567 0.1235 1 0.0
Mg2 Mg+2 0.125 0.3796 0.8704 0.014 0.0
O1 O-2 0.3833 0.3833 0.3833 1 0.0
Mn1 Mn+4 0.625 0.625 0.625 0.041 0.0
Li1 Li+1 0.0028 0.0028 0.0028 1 0.0
